data_7203328
loop_
_publ_author_name
'Dawe, Louise N.'
'Abedin, Tareque S. M.'
'Kelly, Timothy L.'
'Thompson, Laurence K.'
'Miller, David O.'
'Zhao, Liang'
'Wilson, Claire'
'Leech, Michael A.'
'Howard, Judith A. K.'

_publ_section_title
;
 Self-assembled polymetallic square grids ([2 ? 2] M4, [3 ? 3] M9) and
 trigonal bipyramidal clusters (M5)?structural and magnetic properties
;
_journal_issue 26
_journal_name_full 'Journal of Materials Chemistry'
_journal_page_first 2645
_journal_paper_doi 10.1039/b602595a
_journal_volume 16
_journal_year 2006
_chemical_formula_sum 'C46 H49 Cl4 Cu4 N31 O20'
_chemical_formula_weight 1752.08
_chemical_name_systematic
;
?
;
_space_group_IT_number 15
_symmetry_cell_setting monoclinic
_symmetry_space_group_name_Hall '-C 2yc'
_symmetry_space_group_name_H-M 'C 1 2/c 1'
_atom_sites_solution_hydrogens geom
_atom_sites_solution_primary direct
_atom_sites_solution_secondary difmap
_audit_creation_method SHELXL-97
_cell_angle_alpha 90.00
_cell_angle_beta 128.679(7)
_cell_angle_gamma 90.00
_cell_formula_units_Z 4
_cell_length_a 22.912(9)
_cell_length_b 21.105(7)
_cell_length_c 18.184(7)
_cell_measurement_reflns_used 14019
_cell_measurement_temperature 153(2)
_cell_measurement_theta_max 30.8190
_cell_measurement_theta_min 1.9298
_cell_volume 6864(4)
_computing_cell_refinement 'CrystalClear (Rigaku/MSC Inc., 2005)'
_computing_data_collection 'CrystalClear (Rigaku/MSC Inc., 2005)'
_computing_data_reduction 'CrystalClear (Rigaku/MSC Inc., 2005)'
_computing_molecular_graphics 'CrystalClear (Rigaku/MSC Inc., 2005)'
_computing_publication_material 'CrystalClear (Rigaku/MSC Inc., 2005)'
_computing_structure_refinement 'SHELXL-97 (Sheldrick, 1997)'
_computing_structure_solution 'SHELXS-97 (Sheldrick, 1990)'
_diffrn_ambient_temperature 153(2)
_diffrn_detector_area_resol_mean 14.63
_diffrn_measured_fraction_theta_full 0.859
_diffrn_measured_fraction_theta_max 0.859
_diffrn_measurement_device_type 'Rigaku Saturn'
_diffrn_measurement_method \w
_diffrn_radiation_monochromator graphite
_diffrn_radiation_source 'fine-focus sealed tube'
_diffrn_radiation_type MoK\a
_diffrn_radiation_wavelength 0.71070
_diffrn_reflns_av_R_equivalents 0.0821
_diffrn_reflns_av_sigmaI/netI 0.0553
_diffrn_reflns_limit_h_max 30
_diffrn_reflns_limit_h_min -31
_diffrn_reflns_limit_k_max 28
_diffrn_reflns_limit_k_min -29
_diffrn_reflns_limit_l_max 26
_diffrn_reflns_limit_l_min -26
_diffrn_reflns_number 37116
_diffrn_reflns_theta_full 31.01
_diffrn_reflns_theta_max 31.01
_diffrn_reflns_theta_min 1.93
_exptl_absorpt_coefficient_mu 1.471
_exptl_absorpt_correction_T_max 0.8358
_exptl_absorpt_correction_T_min 0.6225
_exptl_absorpt_correction_type numerical
_exptl_crystal_colour Green
_exptl_crystal_density_diffrn 1.695
_exptl_crystal_density_method 'not measured'
_exptl_crystal_description Prism
_exptl_crystal_F_000 3544
_exptl_crystal_size_max 0.72
_exptl_crystal_size_mid 0.17
_exptl_crystal_size_min 0.11
_refine_diff_density_max 1.491
_refine_diff_density_min -1.880
_refine_diff_density_rms 0.196
_refine_ls_extinction_coef 0.00010(12)
_refine_ls_extinction_expression Fc^*^=kFc[1+0.001xFc^2^\l^3^/sin(2\q)]^-1/4^
_refine_ls_extinction_method SHELXL
_refine_ls_goodness_of_fit_ref 1.133
_refine_ls_hydrogen_treatment constr
_refine_ls_matrix_type full
_refine_ls_number_parameters 471
_refine_ls_number_reflns 9417
_refine_ls_number_restraints 0
_refine_ls_restrained_S_all 1.133
_refine_ls_R_factor_all 0.1217
_refine_ls_R_factor_gt 0.1101
_refine_ls_shift/su_max 0.000
_refine_ls_shift/su_mean 0.000
_refine_ls_structure_factor_coef Fsqd
_refine_ls_weighting_details 'calc w=1/[\s^2^(Fo^2^)+(0.1466P)^2^+53.5329P] where P=(Fo^2^+2Fc^2^)/3'
_refine_ls_weighting_scheme calc
_refine_ls_wR_factor_gt 0.2878
_refine_ls_wR_factor_ref 0.2986
_reflns_number_gt 8054
_reflns_number_total 9417
_reflns_threshold_expression >2sigma(I)
_cod_data_source_file b602595a.txt
_cod_data_source_block shelxl(4)
_cod_original_sg_symbol_H-M 'C 2/c'
_cod_database_code 7203328

loop_
_symmetry_equiv_pos_as_xyz
'x, y, z'
'-x, y, -z+1/2'
'x+1/2, y+1/2, z'
'-x+1/2, y+1/2, -z+1/2'
'-x, -y, -z'
'x, -y, z-1/2'
'-x+1/2, -y+1/2, -z'
'x+1/2, -y+1/2, z-1/2'

loop_
_atom_site_label
_atom_site_type_symbol
_atom_site_fract_x
_atom_site_fract_y
_atom_site_fract_z
_atom_site_U_iso_or_equiv
_atom_site_adp_type
_atom_site_occupancy
_atom_site_symmetry_multiplicity
_atom_site_calc_flag
_atom_site_refinement_flags
_atom_site_disorder_assembly
_atom_site_disorder_group
Cu1 Cu 0.15303(4) 0.15100(3) 0.40302(5) 0.0315(2) Uani 1 1 d . . .
Cu2 Cu 0.03482(4) 0.12777(3) 0.12290(5) 0.0323(2) Uani 1 1 d . . .
Cl1 Cl 0.18354(11) 0.67324(8) 0.53168(13) 0.0500(4) Uani 1 1 d . . .
Cl2 Cl 0.13522(10) 0.43842(10) 0.64651(12) 0.0509(4) Uani 1 1 d . . .
O1 O 0.1001(2) 0.17562(18) 0.2717(3) 0.0323(8) Uani 1 1 d . . .
O2 O 0.0548(2) 0.10429(18) 0.3888(3) 0.0340(8) Uani 1 1 d . . .
O3 O 0.1866(4) 0.6454(3) 0.4635(4) 0.0655(16) Uani 1 1 d . . .
O4 O 0.2428(5) 0.7188(4) 0.5885(6) 0.099(3) Uani 1 1 d . . .
O5 O 0.1119(4) 0.7011(4) 0.4878(6) 0.087(2) Uani 1 1 d . . .
O6 O 0.1950(4) 0.6239(3) 0.5938(5) 0.0688(17) Uani 1 1 d . . .
O7 O 0.1947(4) 0.3968(3) 0.6730(4) 0.0661(15) Uiso 1 1 d . . .
O8 O 0.1635(6) 0.5021(5) 0.6431(7) 0.061(2) Uiso 0.60 1 d P . .
O9 O 0.1443(8) 0.4827(7) 0.6999(10) 0.060(3) Uiso 0.40 1 d P . .
O10 O 0.1289(5) 0.4472(5) 0.7200(6) 0.056(2) Uiso 0.60 1 d P . .
O11 O 0.0921(10) 0.3804(9) 0.6469(13) 0.078(5) Uiso 0.40 1 d P . .
O12 O 0.0638(5) 0.4318(4) 0.5587(6) 0.053(2) Uiso 0.60 1 d P . .
O13 O 0.0929(9) 0.4420(8) 0.5463(12) 0.071(4) Uiso 0.40 1 d P . .
N1 N 0.1101(3) 0.2766(2) 0.3310(3) 0.0341(9) Uani 1 1 d . . .
N2 N 0.0174(3) 0.2190(2) 0.0951(4) 0.0341(10) Uani 1 1 d . . .
N3 N 0.1768(3) 0.3279(2) 0.5119(4) 0.0383(11) Uani 1 1 d . . .
H6 H 0.1575 0.3560 0.4664 0.046 Uiso 1 1 calc R . .
H7 H 0.1974 0.3403 0.5696 0.046 Uiso 1 1 calc R . .
N4 N 0.1465(3) 0.2405(2) 0.4125(3) 0.0319(9) Uani 1 1 d . . .
N5 N 0.2315(3) 0.2379(3) 0.6537(4) 0.0389(11) Uani 1 1 d . . .
N6 N 0.1968(3) -0.0321(2) 0.3770(4) 0.0381(10) Uani 1 1 d . . .
H14 H 0.2211 -0.0624 0.3730 0.046 Uiso 1 1 calc R . .
N7 N 0.2105(3) 0.1594(2) 0.5458(3) 0.0321(9) Uani 1 1 d . . .
N8 N 0.1662(3) 0.0620(2) 0.3900(3) 0.0335(9) Uani 1 1 d . . .
N9 N -0.0085(3) 0.0023(2) 0.1301(4) 0.0343(10) Uani 1 1 d . . .
N10 N 0.0428(3) 0.0369(2) 0.1299(3) 0.0347(10) Uani 1 1 d . . .
N11 N 0.0988(3) -0.0530(2) 0.1239(4) 0.0452(13) Uani 1 1 d . . .
H16 H 0.0697 -0.0792 0.1253 0.054 Uiso 1 1 calc R . .
H17 H 0.1332 -0.0681 0.1211 0.054 Uiso 1 1 calc R . .
N12 N 0.1859(3) 0.0308(3) 0.1103(4) 0.0384(11) Uani 1 1 d . . .
N13 N 0.1191(3) 0.1155(2) 0.1141(4) 0.0354(10) Uani 1 1 d . . .
N14 N 0.1390(4) 0.4600(4) 0.4031(5) 0.0634(18) Uani 1 1 d . . .
N15 N 0.0707(7) 0.8202(4) 0.1759(7) 0.042(3) Uani 0.50 1 d P . .
N17 N -0.0112(3) 0.3145(3) 0.0367(4) 0.0402(11) Uani 1 1 d . . .
H4 H -0.0299 0.3455 -0.0047 0.048 Uiso 1 1 calc R . .
C1 C 0.0425(4) 0.3851(3) 0.1768(5) 0.0460(15) Uani 1 1 d . . .
H1 H 0.0467 0.3805 0.2335 0.055 Uiso 1 1 calc R . .
H2 H 0.0008 0.4134 0.1322 0.055 Uiso 1 1 calc R . .
H3 H 0.0891 0.4028 0.1939 0.055 Uiso 1 1 calc R . .
C2 C 0.0289(3) 0.3219(3) 0.1323(4) 0.0331(11) Uani 1 1 d . . .
C3 C -0.0172(4) 0.2521(3) 0.0166(4) 0.0398(12) Uani 1 1 d . . .
H5 H -0.0424 0.2348 -0.0446 0.048 Uiso 1 1 calc R . .
C4 C 0.0465(3) 0.2617(2) 0.1673(4) 0.0310(10) Uani 1 1 d . . .
C5 C 0.0880(3) 0.2369(3) 0.2622(4) 0.0297(10) Uani 1 1 d . . .
C6 C 0.1747(3) 0.2664(3) 0.4932(4) 0.0325(10) Uani 1 1 d . . .
C7 C 0.2079(3) 0.2188(3) 0.5704(4) 0.0343(11) Uani 1 1 d . . .
C8 C 0.2590(4) 0.1932(3) 0.7189(5) 0.0454(14) Uani 1 1 d . . .
H8 H 0.2741 0.2046 0.7791 0.054 Uiso 1 1 calc R . .
C9 C 0.2666(4) 0.1305(3) 0.7028(5) 0.0396(12) Uani 1 1 d . . .
H9 H 0.2882 0.0994 0.7510 0.047 Uiso 1 1 calc R . .
C10 C 0.2411(3) 0.1158(3) 0.6136(5) 0.0390(12) Uani 1 1 d . . .
H10 H 0.2455 0.0734 0.5999 0.047 Uiso 1 1 calc R . .
C11 C 0.1022(4) -0.1044(3) 0.3613(5) 0.0479(15) Uani 1 1 d . . .
H11 H 0.0632 -0.1127 0.2940 0.057 Uiso 1 1 calc R . .
H12 H 0.0801 -0.1050 0.3932 0.057 Uiso 1 1 calc R . .
H13 H 0.1409 -0.1372 0.3885 0.057 Uiso 1 1 calc R . .
C12 C 0.1361(3) -0.0412(3) 0.3740(4) 0.0350(11) Uani 1 1 d . . .
C13 C 0.2136(3) 0.0297(3) 0.3868(4) 0.0374(12) Uani 1 1 d . . .
H15 H 0.2536 0.0475 0.3909 0.045 Uiso 1 1 calc R . .
C14 C 0.1170(3) 0.0188(2) 0.3808(4) 0.0299(10) Uani 1 1 d . . .
C15 C 0.0566(3) 0.0422(3) 0.3797(4) 0.0312(10) Uani 1 1 d . . .
C16 C 0.0909(3) 0.0096(3) 0.1259(4) 0.0347(11) Uani 1 1 d . . .
C17 C 0.1353(3) 0.0539(3) 0.1166(4) 0.0372(12) Uani 1 1 d . . .
C18 C 0.2235(3) 0.0731(3) 0.1002(5) 0.0399(12) Uani 1 1 d . . .
H18 H 0.2606 0.0588 0.0957 0.048 Uiso 1 1 calc R . .
C19 C 0.2101(4) 0.1371(3) 0.0960(5) 0.0465(15) Uani 1 1 d . . .
H19 H 0.2367 0.1669 0.0879 0.056 Uiso 1 1 calc R . .
C20 C 0.1568(4) 0.1567(3) 0.1041(5) 0.0408(13) Uani 1 1 d . . .
H20 H 0.1472 0.2007 0.1023 0.049 Uiso 1 1 calc R . .
C21 C 0.0488(6) 0.5422(5) 0.3881(8) 0.079(3) Uiso 1 1 d . . .
H21 H -0.0019 0.5340 0.3302 0.095 Uiso 1 1 calc R . .
H22 H 0.0636 0.5855 0.3867 0.095 Uiso 1 1 calc R . .
H23 H 0.0501 0.5372 0.4426 0.095 Uiso 1 1 calc R . .
C22 C 0.1002(4) 0.4977(4) 0.3952(6) 0.0557(18) Uani 1 1 d . . .
C23 C 0.0886(13) 0.7153(11) 0.2549(16) 0.084(6) Uiso 0.50 1 d P . .
H24 H 0.0760 0.7202 0.2970 0.101 Uiso 0.50 1 calc PR . .
H25 H 0.1404 0.7006 0.2911 0.101 Uiso 0.50 1 calc PR . .
H26 H 0.0550 0.6841 0.2059 0.101 Uiso 0.50 1 calc PR . .
C24 C 0.0804(7) 0.7758(5) 0.2112(7) 0.037(2) Uani 0.50 1 d P . .

loop_
_atom_site_aniso_label
_atom_site_aniso_U_11
_atom_site_aniso_U_22
_atom_site_aniso_U_33
_atom_site_aniso_U_23
_atom_site_aniso_U_13
_atom_site_aniso_U_12
Cu1 0.0354(4) 0.0237(3) 0.0364(4) 0.0014(2) 0.0230(3) 0.0010(2)
Cu2 0.0357(4) 0.0253(3) 0.0399(4) -0.0003(3) 0.0256(3) -0.0001(2)
Cl1 0.0669(10) 0.0347(8) 0.0586(10) 0.0022(7) 0.0442(9) 0.0097(7)
Cl2 0.0457(8) 0.0617(10) 0.0455(8) -0.0035(7) 0.0285(7) -0.0020(7)
O1 0.0372(19) 0.0238(17) 0.0329(18) 0.0020(15) 0.0205(16) 0.0011(14)
O2 0.0349(19) 0.0225(17) 0.046(2) -0.0004(16) 0.0257(18) 0.0005(14)
O3 0.088(4) 0.067(4) 0.068(4) -0.003(3) 0.062(4) 0.005(3)
O4 0.113(6) 0.053(4) 0.096(6) -0.016(4) 0.048(5) -0.018(4)
O5 0.089(5) 0.080(5) 0.110(6) 0.013(4) 0.071(5) 0.035(4)
O6 0.107(5) 0.050(3) 0.072(4) 0.014(3) 0.068(4) 0.025(3)
N1 0.037(2) 0.026(2) 0.039(2) 0.0040(18) 0.023(2) 0.0026(17)
N2 0.038(2) 0.028(2) 0.043(3) 0.0012(19) 0.029(2) -0.0001(18)
N3 0.052(3) 0.024(2) 0.040(2) 0.0003(19) 0.029(2) -0.0004(19)
N4 0.034(2) 0.026(2) 0.034(2) 0.0000(17) 0.0205(19) 0.0003(16)
N5 0.042(3) 0.042(3) 0.035(2) 0.000(2) 0.025(2) -0.002(2)
N6 0.040(2) 0.031(2) 0.045(3) -0.003(2) 0.028(2) 0.0047(19)
N7 0.035(2) 0.027(2) 0.036(2) 0.0005(18) 0.023(2) -0.0023(17)
N8 0.036(2) 0.024(2) 0.040(2) 0.0012(18) 0.024(2) 0.0026(17)
N9 0.034(2) 0.027(2) 0.042(2) -0.0032(19) 0.023(2) -0.0034(17)
N10 0.035(2) 0.029(2) 0.038(2) -0.0014(19) 0.022(2) -0.0002(17)
N11 0.049(3) 0.029(2) 0.072(4) 0.002(2) 0.045(3) 0.006(2)
N12 0.035(2) 0.038(3) 0.043(3) -0.003(2) 0.025(2) 0.0036(19)
N13 0.037(2) 0.030(2) 0.042(3) 0.000(2) 0.027(2) 0.0002(18)
N14 0.052(4) 0.059(4) 0.068(4) -0.005(3) 0.032(3) 0.000(3)
N15 0.089(8) 0.016(4) 0.045(5) -0.008(4) 0.053(6) -0.005(4)
N17 0.044(3) 0.035(3) 0.040(3) 0.007(2) 0.025(2) 0.003(2)
C1 0.046(3) 0.027(3) 0.053(4) 0.003(3) 0.025(3) 0.003(2)
C2 0.032(2) 0.027(2) 0.037(3) 0.000(2) 0.020(2) -0.0001(19)
C3 0.047(3) 0.033(3) 0.036(3) 0.002(2) 0.024(3) 0.002(2)
C4 0.034(2) 0.023(2) 0.037(3) -0.003(2) 0.023(2) -0.0022(18)
C5 0.027(2) 0.029(2) 0.033(2) 0.003(2) 0.018(2) 0.0014(18)
C6 0.037(3) 0.025(2) 0.040(3) -0.001(2) 0.027(2) -0.0006(19)
C7 0.035(3) 0.032(3) 0.038(3) 0.001(2) 0.024(2) -0.002(2)
C8 0.051(3) 0.045(4) 0.041(3) 0.001(3) 0.029(3) -0.005(3)
C9 0.042(3) 0.037(3) 0.042(3) 0.005(2) 0.027(3) -0.001(2)
C10 0.042(3) 0.035(3) 0.047(3) 0.008(2) 0.031(3) 0.004(2)
C11 0.054(4) 0.029(3) 0.055(4) -0.010(3) 0.030(3) -0.004(3)
C12 0.036(3) 0.030(3) 0.037(3) 0.000(2) 0.022(2) 0.003(2)
C13 0.038(3) 0.033(3) 0.044(3) -0.001(2) 0.027(3) 0.000(2)
C14 0.031(2) 0.023(2) 0.032(2) 0.0015(19) 0.019(2) 0.0025(18)
C15 0.033(2) 0.028(2) 0.031(2) 0.003(2) 0.019(2) 0.0040(19)
C16 0.038(3) 0.029(3) 0.042(3) 0.001(2) 0.027(2) 0.004(2)
C17 0.036(3) 0.038(3) 0.034(3) -0.004(2) 0.021(2) 0.002(2)
C18 0.038(3) 0.042(3) 0.045(3) 0.003(3) 0.029(3) 0.002(2)
C19 0.047(3) 0.043(3) 0.058(4) 0.003(3) 0.036(3) -0.002(3)
C20 0.044(3) 0.033(3) 0.050(3) -0.002(2) 0.032(3) -0.002(2)
C22 0.040(3) 0.044(4) 0.072(5) 0.001(3) 0.029(4) -0.003(3)
C24 0.057(7) 0.028(5) 0.023(4) -0.010(4) 0.023(5) -0.012(5)

loop_
_atom_type_symbol
_atom_type_description
_atom_type_scat_dispersion_real
_atom_type_scat_dispersion_imag
_atom_type_scat_source
C C 0.0033 0.0016 'International Tables Vol C Tables 4.2.6.8 and 6.1.1.4'
H H 0.0000 0.0000 'International Tables Vol C Tables 4.2.6.8 and 6.1.1.4'
Cl Cl 0.1484 0.1585 'International Tables Vol C Tables 4.2.6.8 and 6.1.1.4'
Cu Cu 0.3201 1.2651 'International Tables Vol C Tables 4.2.6.8 and 6.1.1.4'
N N 0.0061 0.0033 'International Tables Vol C Tables 4.2.6.8 and 6.1.1.4'
O O 0.0106 0.0060 'International Tables Vol C Tables 4.2.6.8 and 6.1.1.4'

loop_
_geom_angle_atom_site_label_1
_geom_angle_atom_site_label_2
_geom_angle_atom_site_label_3
_geom_angle
_geom_angle_site_symmetry_1
_geom_angle_site_symmetry_3
_geom_angle_publ_flag
N4 Cu1 N8 174.1(2) . . ?
N4 Cu1 O1 79.84(18) . . ?
N8 Cu1 O1 97.67(19) . . ?
N4 Cu1 N7 79.99(19) . . ?
N8 Cu1 N7 102.2(2) . . ?
O1 Cu1 N7 159.67(18) . . ?
N4 Cu1 O2 107.80(17) . . ?
N8 Cu1 O2 77.79(17) . . ?
O1 Cu1 O2 99.15(16) . . ?
N7 Cu1 O2 89.35(17) . . ?
N10 Cu2 N2 171.4(2) . . ?
N10 Cu2 O2 78.90(18) . 2 ?
N2 Cu2 O2 100.69(18) . 2 ?
N10 Cu2 N13 79.9(2) . . ?
N2 Cu2 N13 98.8(2) . . ?
O2 Cu2 N13 156.79(19) 2 . ?
N10 Cu2 O1 112.76(17) . . ?
N2 Cu2 O1 75.86(18) . . ?
O2 Cu2 O1 95.86(16) 2 . ?
N13 Cu2 O1 101.00(18) . . ?
O3 Cl1 O5 110.5(4) . . ?
O3 Cl1 O6 107.7(4) . . ?
O5 Cl1 O6 108.6(4) . . ?
O3 Cl1 O4 111.4(5) . . ?
O5 Cl1 O4 111.4(5) . . ?
O6 Cl1 O4 107.0(5) . . ?
O9 Cl2 O12 117.4(8) . . ?
O9 Cl2 O7 122.0(7) . . ?
O12 Cl2 O7 120.6(5) . . ?
O9 Cl2 O13 126.2(10) . . ?
O12 Cl2 O13 34.9(7) . . ?
O7 Cl2 O13 101.9(8) . . ?
O9 Cl2 O10 42.3(7) . . ?
O12 Cl2 O10 110.2(6) . . ?
O7 Cl2 O10 113.1(5) . . ?
O13 Cl2 O10 142.2(8) . . ?
O9 Cl2 O8 60.4(8) . . ?
O12 Cl2 O8 105.4(6) . . ?
O7 Cl2 O8 102.6(5) . . ?
O13 Cl2 O8 82.4(8) . . ?
O10 Cl2 O8 102.6(6) . . ?
O9 Cl2 O11 111.9(10) . . ?
O12 Cl2 O11 68.9(8) . . ?
O7 Cl2 O11 89.4(7) . . ?
O13 Cl2 O11 96.8(10) . . ?
O10 Cl2 O11 70.7(8) . . ?
O8 Cl2 O11 167.9(8) . . ?
C5 O1 Cu1 110.0(3) . . ?
C5 O1 Cu2 110.0(3) . . ?
Cu1 O1 Cu2 139.00(19) . . ?
C15 O2 Cu2 110.0(3) . 2 ?
C15 O2 Cu1 109.4(3) . . ?
Cu2 O2 Cu1 140.42(19) 2 . ?
O9 O8 Cl2 51.3(7) . . ?
O10 O9 Cl2 78.3(12) . . ?
O10 O9 O8 146.5(16) . . ?
Cl2 O9 O8 68.4(8) . . ?
O9 O10 Cl2 59.4(10) . . ?
O9 O10 O11 116.3(13) . . ?
Cl2 O10 O11 58.2(7) . . ?
Cl2 O11 O12 50.9(7) . . ?
Cl2 O11 O10 51.1(6) . . ?
O12 O11 O10 85.5(10) . . ?
O13 O12 Cl2 74.2(13) . . ?
O13 O12 O11 120.7(16) . . ?
Cl2 O12 O11 60.2(7) . . ?
O12 O13 Cl2 70.9(13) . . ?
C5 N1 N4 106.4(4) . . ?
C3 N2 C4 106.9(5) . . ?
C3 N2 Cu2 133.2(4) . . ?
C4 N2 Cu2 119.8(4) . . ?
C6 N3 H6 120.0 . . ?
C6 N3 H7 120.0 . . ?
H6 N3 H7 120.0 . . ?
C6 N4 N1 121.3(5) . . ?
C6 N4 Cu1 120.3(4) . . ?
N1 N4 Cu1 118.4(3) . . ?
C7 N5 C8 115.9(6) . . ?
C13 N6 C12 109.9(5) . . ?
C13 N6 H14 125.0 . . ?
C12 N6 H14 125.0 . . ?
C10 N7 C7 116.2(5) . . ?
C10 N7 Cu1 131.3(4) . . ?
C7 N7 Cu1 112.0(4) . . ?
C13 N8 C14 106.7(5) . . ?
C13 N8 Cu1 134.7(4) . . ?
C14 N8 Cu1 118.6(4) . . ?
C15 N9 N10 107.7(5) 2 . ?
C16 N10 N9 121.4(5) . . ?
C16 N10 Cu2 119.5(4) . . ?
N9 N10 Cu2 118.8(4) . . ?
C16 N11 H16 120.0 . . ?
C16 N11 H17 120.0 . . ?
H16 N11 H17 120.0 . . ?
C17 N12 C18 116.2(6) . . ?
C20 N13 C17 116.9(5) . . ?
C20 N13 Cu2 131.2(4) . . ?
C17 N13 Cu2 111.9(4) . . ?
C3 N17 C2 109.1(5) . . ?
C3 N17 H4 125.5 . . ?
C2 N17 H4 125.5 . . ?
C2 C1 H1 109.5 . . ?
C2 C1 H2 109.5 . . ?
H1 C1 H2 109.5 . . ?
C2 C1 H3 109.5 . . ?
H1 C1 H3 109.5 . . ?
H2 C1 H3 109.5 . . ?
C4 C2 N17 104.6(5) . . ?
C4 C2 C1 133.0(6) . . ?
N17 C2 C1 122.4(5) . . ?
N2 C3 N17 109.5(5) . . ?
N2 C3 H5 125.3 . . ?
N17 C3 H5 125.3 . . ?
C2 C4 N2 109.9(5) . . ?
C2 C4 C5 132.3(5) . . ?
N2 C4 C5 117.8(5) . . ?
O1 C5 N1 125.4(5) . . ?
O1 C5 C4 116.1(5) . . ?
N1 C5 C4 118.5(5) . . ?
N4 C6 N3 127.6(5) . . ?
N4 C6 C7 112.5(5) . . ?
N3 C6 C7 119.9(5) . . ?
N5 C7 N7 126.7(6) . . ?
N5 C7 C6 118.7(5) . . ?
N7 C7 C6 114.6(5) . . ?
N5 C8 C9 122.7(6) . . ?
N5 C8 H8 118.6 . . ?
C9 C8 H8 118.6 . . ?
C10 C9 C8 116.6(6) . . ?
C10 C9 H9 121.7 . . ?
C8 C9 H9 121.7 . . ?
N7 C10 C9 121.7(6) . . ?
N7 C10 H10 119.1 . . ?
C9 C10 H10 119.1 . . ?
C12 C11 H11 109.5 . . ?
C12 C11 H12 109.5 . . ?
H11 C11 H12 109.5 . . ?
C12 C11 H13 109.5 . . ?
H11 C11 H13 109.5 . . ?
H12 C11 H13 109.5 . . ?
N6 C12 C14 104.0(5) . . ?
N6 C12 C11 123.4(5) . . ?
C14 C12 C11 132.6(6) . . ?
N8 C13 N6 109.6(5) . . ?
N8 C13 H15 125.2 . . ?
N6 C13 H15 125.2 . . ?
C12 C14 N8 109.8(5) . . ?
C12 C14 C15 131.8(5) . . ?
N8 C14 C15 118.4(5) . . ?
N9 C15 O2 124.4(5) 2 . ?
N9 C15 C14 119.8(5) 2 . ?
O2 C15 C14 115.8(5) . . ?
N10 C16 N11 125.5(6) . . ?
N10 C16 C17 113.7(5) . . ?
N11 C16 C17 120.6(5) . . ?
N12 C17 N13 126.2(6) . . ?
N12 C17 C16 118.8(6) . . ?
N13 C17 C16 115.0(5) . . ?
N12 C18 C19 121.5(6) . . ?
N12 C18 H18 119.2 . . ?
C19 C18 H18 119.2 . . ?
C18 C19 C20 118.1(6) . . ?
C18 C19 H19 121.0 . . ?
C20 C19 H19 121.0 . . ?
N13 C20 C19 121.2(6) . . ?
N13 C20 H20 119.4 . . ?
C19 C20 H20 119.4 . . ?
C22 C21 H21 109.5 . . ?
C22 C21 H22 109.5 . . ?
H21 C21 H22 109.5 . . ?
C22 C21 H23 109.5 . . ?
H21 C21 H23 109.5 . . ?
H22 C21 H23 109.5 . . ?
N14 C22 C21 175.3(10) . . ?
C24 C23 H24 109.5 . . ?
C24 C23 H25 109.5 . . ?
H24 C23 H25 109.5 . . ?
C24 C23 H26 109.5 . . ?
H24 C23 H26 109.5 . . ?
H25 C23 H26 109.5 . . ?
N15 C24 C23 176.6(17) . . ?

loop_
_geom_bond_atom_site_label_1
_geom_bond_atom_site_label_2
_geom_bond_distance
_geom_bond_site_symmetry_2
_geom_bond_publ_flag
Cu1 N4 1.912(5) . ?
Cu1 N8 1.940(5) . ?
Cu1 O1 1.956(4) . ?
Cu1 N7 2.057(5) . ?
Cu1 O2 2.318(4) . ?
Cu2 N10 1.924(5) . ?
Cu2 N2 1.967(5) . ?
Cu2 O2 1.992(4) 2 ?
Cu2 N13 2.051(5) . ?
Cu2 O1 2.349(4) . ?
Cl1 O3 1.412(6) . ?
Cl1 O5 1.429(7) . ?
Cl1 O6 1.436(6) . ?
Cl1 O4 1.443(8) . ?
Cl2 O9 1.268(15) . ?
Cl2 O12 1.408(9) . ?
Cl2 O7 1.427(7) . ?
Cl2 O13 1.434(17) . ?
Cl2 O10 1.443(9) . ?
Cl2 O8 1.510(10) . ?
Cl2 O11 1.575(19) . ?
O1 C5 1.311(6) . ?
O2 C15 1.325(7) . ?
O2 Cu2 1.991(4) 2 ?
O8 O9 1.412(17) . ?
O9 O10 0.992(16) . ?
O10 O11 1.75(2) . ?
O11 O12 1.69(2) . ?
O12 O13 0.853(17) . ?
N1 C5 1.317(7) . ?
N1 N4 1.388(6) . ?
N2 C3 1.320(8) . ?
N2 C4 1.372(7) . ?
N3 C6 1.335(7) . ?
N3 H6 0.8800 . ?
N3 H7 0.8800 . ?
N4 C6 1.297(7) . ?
N5 C7 1.312(7) . ?
N5 C8 1.326(8) . ?
N6 C13 1.340(8) . ?
N6 C12 1.370(8) . ?
N6 H14 0.8800 . ?
N7 C10 1.334(7) . ?
N7 C7 1.346(7) . ?
N8 C13 1.313(7) . ?
N8 C14 1.376(7) . ?
N9 C15 1.309(7) 2 ?
N9 N10 1.384(7) . ?
N10 C16 1.286(7) . ?
N11 C16 1.337(7) . ?
N11 H16 0.8800 . ?
N11 H17 0.8800 . ?
N12 C17 1.325(7) . ?
N12 C18 1.334(8) . ?
N13 C20 1.316(8) . ?
N13 C17 1.346(8) . ?
N14 C22 1.135(10) . ?
N15 C24 1.078(15) . ?
N17 C3 1.350(8) . ?
N17 C2 1.377(8) . ?
N17 H4 0.8800 . ?
C1 C2 1.487(8) . ?
C1 H1 0.9800 . ?
C1 H2 0.9800 . ?
C1 H3 0.9800 . ?
C2 C4 1.365(8) . ?
C3 H5 0.9500 . ?
C4 C5 1.450(7) . ?
C6 C7 1.492(8) . ?
C8 C9 1.390(9) . ?
C8 H8 0.9500 . ?
C9 C10 1.372(9) . ?
C9 H9 0.9500 . ?
C10 H10 0.9500 . ?
C11 C12 1.488(8) . ?
C11 H11 0.9800 . ?
C11 H12 0.9800 . ?
C11 H13 0.9800 . ?
C12 C14 1.371(7) . ?
C13 H15 0.9500 . ?
C14 C15 1.457(7) . ?
C15 N9 1.309(7) 2 ?
C16 C17 1.468(8) . ?
C18 C19 1.376(9) . ?
C18 H18 0.9500 . ?
C19 C20 1.381(9) . ?
C19 H19 0.9500 . ?
C20 H20 0.9500 . ?
C21 C22 1.445(13) . ?
C21 H21 0.9800 . ?
C21 H22 0.9800 . ?
C21 H23 0.9800 . ?
C23 C24 1.45(3) . ?
C23 H24 0.9800 . ?
C23 H25 0.9800 . ?
C23 H26 0.9800 . ?
